data_9002887
loop_
_publ_author_name
'Wallwork, K. S.'
'Pring, A.'
'Taylor, M. R.'
'Hunter, B. A.'

_publ_section_title
;
 A model for the structure of the hydrated aluminum phosphate, kingite
 determined by ab initio powder diffraction methods
;
_journal_name_full 'American Mineralogist'
_journal_page_first 235
_journal_page_last 239
_journal_volume 88
_journal_year 2003
_chemical_formula_sum 'Al3 F2 O16 P2'
_chemical_name_mineral Kingite
_space_group_IT_number 2
_symmetry_space_group_name_Hall '-P 1'
_symmetry_space_group_name_H-M 'P -1'
_cell_angle_alpha 97.60
_cell_angle_beta 100.88
_cell_angle_gamma 96.01
_cell_length_a 9.377
_cell_length_b 10.113
_cell_length_c 7.138
_cell_formula_units_Z 2
_cell_volume 653.015
_database_code_amcsd 0002976
_exptl_crystal_density_diffrn 2.222
_cod_original_formula_sum 'Al3 P2 F2 O16'
_cod_database_code 9002887

loop_
_space_group_symop_operation_xyz
x,y,z
-x,-y,-z

loop_
_atom_site_label
_atom_site_fract_x
_atom_site_fract_y
_atom_site_fract_z
_atom_site_U_iso_or_equiv
Al1 0.68160 0.84600 0.61410 0.02026
Al2 0.44780 0.71150 0.17790 0.02026
Al3 0.22870 0.62140 -0.29360 0.02026
P1 0.33440 0.86750 0.51870 0.01393
P2 0.57370 0.60310 -0.18660 0.01393
F1 0.60250 0.72950 0.38060 0.04559
F2 0.28740 0.69340 -0.03240 0.04559
O1 0.49320 0.90320 0.65970 0.01267
O2 0.72130 0.98870 0.49070 0.01267
O3 0.68380 0.71090 0.75960 0.01267
O4 0.76210 0.98230 0.87600 0.00253
O5 0.88930 0.82830 0.61310 0.00253
O6 0.32620 0.79540 0.31910 0.01267
O7 0.57030 0.63660 0.02330 0.01267
O8 0.37010 0.54310 0.23270 0.01267
O9 0.51180 0.88250 0.10890 0.00253
O10 0.25280 0.79520 -0.35040 0.01013
O11 0.41770 0.59410 -0.30910 0.01013
O12 0.03760 0.63140 -0.26520 0.00253
O13 0.16960 0.54670 -0.55650 0.00253
O14 0.18840 0.44050 -0.22810 0.00253
O15 0.90140 0.94600 0.21220 0.01267
O16 0.97230 0.29060 -0.11720 0.01267

loop_
_cod_related_entry_id
_cod_related_entry_database
_cod_related_entry_code
1 AMCSD 0002976
